data_7231542
loop_
_publ_author_name
'Wang, Xiuli'
'Bai, Xue'
'Lin, Hongyan'
'Sun, Junjun'
'Liu, Guocheng'
'Wang, Xiang'

_publ_section_title
;
 Novel polyoxometalate-based cobalt complexes based on rigid
 pyridyl-triazole-tetrazole and pyridyl-bis(triazole) ligands
;
_journal_issue 41
_journal_name_full CrystEngComm
_journal_page_first 6438
_journal_paper_doi 10.1039/C8CE01158C
_journal_volume 20
_journal_year 2018
_chemical_formula_sum 'C16 H40 Co3 Mo6 N16 O38 Te'
_chemical_formula_weight 1944.67
_space_group_crystal_system triclinic
_space_group_IT_number 2
_space_group_name_Hall '-P 1'
_space_group_name_H-M_alt 'P -1'
_symmetry_space_group_name_Hall '-P 1'
_symmetry_space_group_name_H-M 'P -1'
_atom_sites_solution_hydrogens geom
_audit_creation_method SHELXL-2014/7
_audit_update_record
;
2018-07-04 deposited with the CCDC.
2018-09-19 downloaded from the CCDC.
;
_cell_angle_alpha 100.1280(10)
_cell_angle_beta 105.9920(10)
_cell_angle_gamma 91.2080(10)
_cell_formula_units_Z 1
_cell_length_a 10.6300(5)
_cell_length_b 11.3860(5)
_cell_length_c 11.4910(5)
_cell_measurement_reflns_used 4357
_cell_measurement_temperature 293(2)
_cell_measurement_theta_max 25.1281
_cell_measurement_theta_min 2.3562
_cell_volume 1312.58(10)
_computing_cell_refinement 'SAINT v8.34A (Bruker, 2013)'
_computing_data_collection 'Bruker Smart'
_computing_data_reduction 'SAINT v8.34A (Bruker, 2013)'
_computing_molecular_graphics 'Bruker SHELXTL'
_computing_publication_material 'Bruker SHELXTL'
_computing_structure_refinement 'SHELXL-2014/7 (Sheldrick, 2014)'
_computing_structure_solution 'XT, VERSION 2014/5'
_diffrn_ambient_temperature 293(2)
_diffrn_measured_fraction_theta_full 0.996
_diffrn_measured_fraction_theta_max 0.996
_diffrn_measurement_device_type 'Bruker Smart Apex II'
_diffrn_measurement_method 'w scans'
_diffrn_radiation_type MoK\a
_diffrn_radiation_wavelength 0.71069
_diffrn_reflns_av_R_equivalents 0.0146
_diffrn_reflns_av_unetI/netI 0.0232
_diffrn_reflns_Laue_measured_fraction_full 0.996
_diffrn_reflns_Laue_measured_fraction_max 0.996
_diffrn_reflns_limit_h_max 12
_diffrn_reflns_limit_h_min -12
_diffrn_reflns_limit_k_max 13
_diffrn_reflns_limit_k_min -13
_diffrn_reflns_limit_l_max 13
_diffrn_reflns_limit_l_min -10
_diffrn_reflns_number 7667
_diffrn_reflns_point_group_measured_fraction_full 0.996
_diffrn_reflns_point_group_measured_fraction_max 0.996
_diffrn_reflns_theta_full 25.131
_diffrn_reflns_theta_max 25.131
_diffrn_reflns_theta_min 1.822
_exptl_absorpt_coefficient_mu 2.966
_exptl_absorpt_correction_T_max 0.7452
_exptl_absorpt_correction_T_min 0.6196
_exptl_absorpt_correction_type multi-scan
_exptl_absorpt_process_details 'SADABS 2014/5'
_exptl_crystal_colour pink
_exptl_crystal_density_diffrn 2.460
_exptl_crystal_description block
_exptl_crystal_F_000 907
_exptl_crystal_size_max 0.18
_exptl_crystal_size_mid 0.16
_exptl_crystal_size_min 0.15
_refine_diff_density_max 1.717
_refine_diff_density_min -0.775
_refine_diff_density_rms 0.169
_refine_ls_extinction_method none
_refine_ls_goodness_of_fit_ref 1.036
_refine_ls_hydrogen_treatment constr
_refine_ls_matrix_type full
_refine_ls_number_parameters 364
_refine_ls_number_reflns 4680
_refine_ls_number_restraints 0
_refine_ls_restrained_S_all 1.036
_refine_ls_R_factor_all 0.0341
_refine_ls_R_factor_gt 0.0296
_refine_ls_shift/su_max 0.000
_refine_ls_shift/su_mean 0.000
_refine_ls_structure_factor_coef Fsqd
_refine_ls_weighting_details 'w=1/[\s^2^(Fo^2^)+(0.0542P)^2^+4.7526P] where P=(Fo^2^+2Fc^2^)/3'
_refine_ls_weighting_scheme calc
_refine_ls_wR_factor_gt 0.0918
_refine_ls_wR_factor_ref 0.0948
_reflns_Friedel_coverage 0.000
_reflns_number_gt 4154
_reflns_number_total 4698
_reflns_threshold_expression 'I > 2\s(I)'
_cod_data_source_file c8ce01158c2.cif
_cod_data_source_block 2
_cod_depositor_comments 'Adding full bibliography for 7231541--7231543.cif.'
_cod_database_code 7231542
_shelx_shelxl_version_number 2014/7
_shelx_space_group_comment
;
The symmetry employed for this shelxl refinement is uniquely defined
by the following loop, which should always be used as a source of
symmetry information in preference to the above space-group names.
They are only intended as comments.
;

loop_
_space_group_symop_operation_xyz
'x, y, z'
'-x, -y, -z'

loop_
_atom_site_label
_atom_site_type_symbol
_atom_site_fract_x
_atom_site_fract_y
_atom_site_fract_z
_atom_site_U_iso_or_equiv
_atom_site_adp_type
_atom_site_occupancy
_atom_site_site_symmetry_order
_atom_site_calc_flag
_atom_site_refinement_flags_posn
_atom_site_refinement_flags_adp
_atom_site_refinement_flags_occupancy
Te1 Te 0.0000 0.0000 0.0000 0.01257(12) Uani 1 2 d S . P
Co1 Co 0.39943(6) -0.34338(5) 0.01617(6) 0.01528(15) Uani 1 1 d . . .
O1 O 0.3073(3) -0.2448(3) 0.1321(3) 0.0204(7) Uani 1 1 d . . .
C1 C 0.4557(5) -0.3972(4) -0.2240(4) 0.0171(9) Uani 1 1 d . . .
N1 N 0.4809(4) -0.4380(3) -0.1187(3) 0.0168(8) Uani 1 1 d . . .
Mo1 Mo -0.30449(4) -0.07912(4) -0.16373(4) 0.01799(12) Uani 1 1 d . . .
O1W O 0.5568(3) -0.2143(3) 0.1014(3) 0.0278(8) Uani 1 1 d . . .
Co2 Co 0.5000 -0.5000 -0.5000 0.0219(2) Uani 1 2 d S . P
N2 N 0.3488(4) -0.2427(3) -0.1329(4) 0.0180(8) Uani 1 1 d . . .
C2 C 0.3841(4) -0.2907(4) -0.2320(4) 0.0163(9) Uani 1 1 d . . .
Mo2 Mo -0.13216(4) -0.26950(3) -0.01615(4) 0.02002(12) Uani 1 1 d . . .
O2W O 0.2175(3) -0.4361(3) -0.0773(3) 0.0270(8) Uani 1 1 d . . .
O2 O 0.1704(3) -0.0618(3) 0.0133(3) 0.0150(6) Uani 1 1 d . . .
N3 N 0.4984(4) -0.4696(4) -0.3083(4) 0.0213(9) Uani 1 1 d . . .
C3 C 0.2871(5) -0.1404(4) -0.2801(4) 0.0177(9) Uani 1 1 d . . .
Mo3 Mo 0.16570(4) -0.18692(3) 0.15705(4) 0.01661(12) Uani 1 1 d . . .
O3 O 0.0531(3) -0.2927(3) 0.0141(3) 0.0207(7) Uani 1 1 d . . .
O3W O 0.6718(6) -0.3901(5) -0.4571(5) 0.0761(19) Uani 1 1 d . . .
N4 N 0.5414(4) -0.5389(3) -0.1384(4) 0.0207(9) Uani 1 1 d . . .
C4 C 0.2327(5) -0.0465(4) -0.3481(4) 0.0202(10) Uani 1 1 d . . .
O4 O -0.0166(3) -0.0994(3) 0.1153(3) 0.0171(7) Uani 1 1 d . . .
O4W O 0.3880(6) -0.3575(5) -0.5334(4) 0.0707(19) Uani 1 1 d . . .
C5 C 0.1953(5) 0.0296(4) -0.5314(4) 0.0239(11) Uani 1 1 d . . .
H5A H 0.2020 0.0222 -0.6113 0.029 Uiso 1 1 calc R U .
N5 N 0.5518(4) -0.5587(4) -0.2514(4) 0.0240(9) Uani 1 1 d . . .
O5 O -0.0934(3) -0.1326(3) -0.1246(3) 0.0166(7) Uani 1 1 d . . .
O5W O 0.5047(11) -0.1350(13) -0.5913(13) 0.214(7) Uani 1 1 d . . .
N6 N 0.3485(4) -0.2308(3) -0.3256(3) 0.0179(8) Uani 1 1 d . . .
C6 C 0.2417(6) -0.0538(5) -0.4672(5) 0.0324(13) Uani 1 1 d . . .
H6A H 0.2805 -0.1178 -0.5024 0.039 Uiso 1 1 calc R U .
O6 O -0.2816(3) -0.1691(3) -0.0341(3) 0.0236(8) Uani 1 1 d . . .
O6W O 0.0735(14) -0.4676(9) 0.3409(14) 0.205(6) Uani 1 1 d . . .
O7 O -0.3542(4) -0.1904(3) -0.2905(4) 0.0319(9) Uani 1 1 d . . .
N7 N 0.2859(4) -0.1462(3) -0.1653(4) 0.0177(8) Uani 1 1 d . . .
H7A H 0.2510 -0.0970 -0.1197 0.021 Uiso 1 1 calc R U .
C7 C 0.1399(7) 0.1227(6) -0.4867(6) 0.0451(16) Uani 1 1 d . . .
H7B H 0.1066 0.1781 -0.5357 0.054 Uiso 1 1 calc R U .
O7W O 0.0037(6) -0.2711(6) -0.3106(5) 0.0752(17) Uani 1 1 d . . .
O8 O -0.1623(4) -0.3248(3) 0.1044(4) 0.0317(9) Uani 1 1 d . . .
C8 C 0.1775(6) 0.0508(5) -0.2977(6) 0.0366(14) Uani 1 1 d . . .
H8A H 0.1711 0.0581 -0.2177 0.044 Uiso 1 1 calc R U .
N8 N 0.1311(7) 0.1384(6) -0.3663(7) 0.070(2) Uani 1 1 d . . .
O9 O -0.1880(4) -0.3777(3) -0.1432(4) 0.0356(9) Uani 1 1 d . . .
O10 O 0.1380(4) -0.2449(3) 0.2757(4) 0.0308(9) Uani 1 1 d . . .
O11 O -0.2386(3) 0.0315(3) -0.2511(3) 0.0193(7) Uani 1 1 d . . .
O12 O -0.4412(3) -0.0090(3) -0.1474(4) 0.0278(8) Uani 1 1 d . . .

loop_
_atom_site_aniso_label
_atom_site_aniso_U_11
_atom_site_aniso_U_22
_atom_site_aniso_U_33
_atom_site_aniso_U_23
_atom_site_aniso_U_13
_atom_site_aniso_U_12
Te1 0.0142(2) 0.0094(2) 0.0160(2) 0.00054(16) 0.00852(16) 0.00068(15)
Co1 0.0207(3) 0.0152(3) 0.0127(3) 0.0038(2) 0.0084(2) 0.0061(2)
O1 0.0203(17) 0.0206(17) 0.0213(18) 0.0020(14) 0.0084(14) 0.0065(14)
C1 0.025(2) 0.014(2) 0.013(2) 0.0031(18) 0.0068(19) 0.0039(19)
N1 0.025(2) 0.0158(19) 0.0120(19) 0.0019(16) 0.0084(16) 0.0072(16)
Mo1 0.0169(2) 0.0159(2) 0.0205(2) -0.00128(17) 0.00717(17) -0.00025(16)
O1W 0.0244(18) 0.033(2) 0.0253(19) 0.0009(16) 0.0091(15) -0.0007(15)
Co2 0.0364(5) 0.0187(5) 0.0140(5) 0.0034(4) 0.0123(4) 0.0102(4)
N2 0.026(2) 0.0161(19) 0.016(2) 0.0051(16) 0.0100(16) 0.0071(16)
C2 0.019(2) 0.016(2) 0.014(2) -0.0005(18) 0.0065(18) 0.0018(18)
Mo2 0.0197(2) 0.0118(2) 0.0302(3) 0.00194(18) 0.01126(18) -0.00112(16)
O2W 0.0282(19) 0.0192(18) 0.033(2) -0.0020(16) 0.0123(16) -0.0025(14)
O2 0.0158(15) 0.0140(15) 0.0175(16) 0.0008(13) 0.0094(13) 0.0023(12)
N3 0.036(2) 0.020(2) 0.013(2) 0.0051(17) 0.0125(18) 0.0122(18)
C3 0.024(2) 0.016(2) 0.014(2) 0.0023(19) 0.0072(19) 0.0034(19)
Mo3 0.0203(2) 0.0152(2) 0.0180(2) 0.00369(17) 0.01088(17) 0.00496(16)
O3 0.0209(17) 0.0141(16) 0.0283(19) -0.0004(14) 0.0112(15) 0.0035(13)
O3W 0.082(4) 0.075(4) 0.068(4) -0.035(3) 0.049(3) -0.037(3)
N4 0.031(2) 0.019(2) 0.015(2) 0.0043(17) 0.0107(17) 0.0108(17)
C4 0.023(2) 0.021(2) 0.019(2) 0.004(2) 0.009(2) 0.007(2)
O4 0.0199(16) 0.0137(16) 0.0223(17) 0.0044(14) 0.0126(14) 0.0028(13)
O4W 0.135(5) 0.065(3) 0.028(2) 0.019(2) 0.037(3) 0.073(4)
C5 0.043(3) 0.022(3) 0.012(2) 0.010(2) 0.010(2) 0.010(2)
N5 0.041(3) 0.022(2) 0.014(2) 0.0061(17) 0.0139(18) 0.0158(19)
O5 0.0158(16) 0.0124(15) 0.0203(17) -0.0034(13) 0.0072(13) -0.0007(12)
O5W 0.130(9) 0.281(15) 0.237(14) 0.177(12) -0.015(9) -0.035(9)
N6 0.025(2) 0.0170(19) 0.0132(19) 0.0029(16) 0.0071(16) 0.0057(16)
C6 0.050(3) 0.028(3) 0.023(3) 0.006(2) 0.015(3) 0.017(3)
O6 0.0207(17) 0.0205(17) 0.035(2) 0.0078(16) 0.0160(16) 0.0031(14)
O6W 0.262(15) 0.105(8) 0.250(16) 0.060(9) 0.064(12) -0.025(9)
O7 0.033(2) 0.026(2) 0.031(2) -0.0096(17) 0.0076(17) -0.0027(16)
N7 0.024(2) 0.0154(19) 0.017(2) 0.0041(16) 0.0112(17) 0.0086(16)
C7 0.059(4) 0.049(4) 0.038(4) 0.028(3) 0.017(3) 0.024(3)
O7W 0.084(4) 0.089(4) 0.060(4) 0.013(3) 0.032(3) 0.017(3)
O8 0.037(2) 0.0228(19) 0.045(2) 0.0125(18) 0.0233(19) 0.0031(16)
C8 0.054(4) 0.036(3) 0.034(3) 0.016(3) 0.029(3) 0.025(3)
N8 0.095(5) 0.063(4) 0.077(5) 0.034(4) 0.047(4) 0.047(4)
O9 0.033(2) 0.0232(19) 0.045(2) -0.0083(18) 0.0101(18) -0.0037(16)
O10 0.043(2) 0.029(2) 0.030(2) 0.0120(17) 0.0212(18) 0.0064(17)
O11 0.0249(17) 0.0180(16) 0.0157(16) 0.0001(14) 0.0085(14) 0.0030(13)
O12 0.0212(18) 0.0276(19) 0.035(2) 0.0003(17) 0.0113(16) 0.0038(15)

loop_
_atom_type_symbol
_atom_type_description
_atom_type_scat_dispersion_real
_atom_type_scat_dispersion_imag
_atom_type_scat_source
C C 0.0033 0.0016 'International Tables Vol C Tables 4.2.6.8 and 6.1.1.4'
H H 0.0000 0.0000 'International Tables Vol C Tables 4.2.6.8 and 6.1.1.4'
N N 0.0061 0.0033 'International Tables Vol C Tables 4.2.6.8 and 6.1.1.4'
O O 0.0106 0.0060 'International Tables Vol C Tables 4.2.6.8 and 6.1.1.4'
Co Co 0.3494 0.9721 'International Tables Vol C Tables 4.2.6.8 and 6.1.1.4'
Mo Mo -1.6832 0.6857 'International Tables Vol C Tables 4.2.6.8 and 6.1.1.4'
Te Te -0.5308 1.6751 'International Tables Vol C Tables 4.2.6.8 and 6.1.1.4'

loop_
_geom_angle_atom_site_label_1
_geom_angle_atom_site_label_2
_geom_angle_atom_site_label_3
_geom_angle
_geom_angle_site_symmetry_1
_geom_angle_site_symmetry_3
O5 Te1 O5 180.0 . 2
O5 Te1 O4 94.88(14) . 2
O5 Te1 O4 85.12(14) 2 2
O5 Te1 O4 85.12(14) . .
O5 Te1 O4 94.88(14) 2 .
O4 Te1 O4 180.0 2 .
O5 Te1 O2 94.52(13) . .
O5 Te1 O2 85.48(13) 2 .
O4 Te1 O2 94.02(13) 2 .
O4 Te1 O2 85.98(13) . .
O5 Te1 O2 85.48(13) . 2
O5 Te1 O2 94.51(13) 2 2
O4 Te1 O2 85.98(13) 2 2
O4 Te1 O2 94.02(13) . 2
O2 Te1 O2 180.0 . 2
O1 Co1 N4 91.42(14) . 2_645
O1 Co1 O2W 87.58(13) . .
N4 Co1 O2W 95.35(15) 2_645 .
O1 Co1 O1W 84.44(13) . .
N4 Co1 O1W 96.08(15) 2_645 .
O2W Co1 O1W 166.21(14) . .
O1 Co1 N1 173.97(14) . .
N4 Co1 N1 94.08(14) 2_645 .
O2W Co1 N1 89.46(15) . .
O1W Co1 N1 97.41(14) . .
O1 Co1 N2 98.04(13) . .
N4 Co1 N2 170.37(15) 2_645 .
O2W Co1 N2 83.30(15) . .
O1W Co1 N2 86.69(15) . .
N1 Co1 N2 76.39(14) . .
Mo3 O1 Co1 149.4(2) . .
N1 C1 N3 111.1(4) . .
N1 C1 C2 117.7(4) . .
N3 C1 C2 131.1(4) . .
C1 N1 N4 105.3(4) . .
C1 N1 Co1 115.1(3) . .
N4 N1 Co1 139.1(3) . .
O7 Mo1 O12 107.06(18) . .
O7 Mo1 O6 100.98(17) . .
O12 Mo1 O6 99.06(16) . .
O7 Mo1 O11 94.05(16) . .
O12 Mo1 O11 98.75(16) . .
O6 Mo1 O11 152.12(14) . .
O7 Mo1 O2 159.50(15) . 2
O12 Mo1 O2 91.75(15) . 2
O6 Mo1 O2 83.53(14) . 2
O11 Mo1 O2 74.66(12) . 2
O7 Mo1 O5 91.56(15) . .
O12 Mo1 O5 161.22(15) . .
O6 Mo1 O5 74.38(12) . .
O11 Mo1 O5 81.93(13) . .
O2 Mo1 O5 70.22(11) 2 .
O4W Co2 O4W 180.00(16) 2_644 .
O4W Co2 O3W 90.9(3) 2_644 2_644
O4W Co2 O3W 89.1(3) . 2_644
O4W Co2 O3W 89.1(3) 2_644 .
O4W Co2 O3W 90.9(3) . .
O3W Co2 O3W 180.0 2_644 .
O4W Co2 N3 88.23(16) 2_644 .
O4W Co2 N3 91.77(16) . .
O3W Co2 N3 88.16(19) 2_644 .
O3W Co2 N3 91.84(19) . .
O4W Co2 N3 91.77(16) 2_644 2_644
O4W Co2 N3 88.23(16) . 2_644
O3W Co2 N3 91.84(19) 2_644 2_644
O3W Co2 N3 88.16(19) . 2_644
N3 Co2 N3 180.0 . 2_644
C2 N2 N7 103.9(4) . .
C2 N2 Co1 114.1(3) . .
N7 N2 Co1 141.9(3) . .
N2 C2 N6 114.0(4) . .
N2 C2 C1 116.5(4) . .
N6 C2 C1 129.6(4) . .
O9 Mo2 O8 106.72(19) . .
O9 Mo2 O3 97.84(17) . .
O8 Mo2 O3 99.97(16) . .
O9 Mo2 O6 100.69(17) . .
O8 Mo2 O6 93.77(16) . .
O3 Mo2 O6 152.65(14) . .
O9 Mo2 O5 93.34(17) . .
O8 Mo2 O5 158.35(15) . .
O3 Mo2 O5 84.91(13) . .
O6 Mo2 O5 74.13(12) . .
O9 Mo2 O4 160.35(16) . .
O8 Mo2 O4 91.90(16) . .
O3 Mo2 O4 72.19(12) . .
O6 Mo2 O4 83.90(13) . .
O5 Mo2 O4 69.35(11) . .
Te1 O2 Mo1 102.18(13) . 2
Te1 O2 Mo3 98.01(12) . .
Mo1 O2 Mo3 91.24(11) 2 .
C1 N3 N5 105.0(4) . .
C1 N3 Co2 143.1(3) . .
N5 N3 Co2 111.7(3) . .
N6 C3 N7 110.8(4) . .
N6 C3 C4 123.5(4) . .
N7 C3 C4 125.7(4) . .
O10 Mo3 O1 106.66(17) . .
O10 Mo3 O11 97.07(16) . 2
O1 Mo3 O11 99.09(15) . 2
O10 Mo3 O3 102.27(17) . .
O1 Mo3 O3 93.08(15) . .
O11 Mo3 O3 153.14(14) 2 .
O10 Mo3 O4 95.71(15) . .
O1 Mo3 O4 156.77(14) . .
O11 Mo3 O4 83.98(13) 2 .
O3 Mo3 O4 75.76(13) . .
O10 Mo3 O2 163.58(14) . .
O1 Mo3 O2 88.13(13) . .
O11 Mo3 O2 73.05(12) 2 .
O3 Mo3 O2 83.58(13) . .
O4 Mo3 O2 70.62(11) . .
Mo3 O3 Mo2 114.68(16) . .
N5 N4 N1 109.7(4) . .
N5 N4 Co1 123.4(3) . 2_645
N1 N4 Co1 126.7(3) . 2_645
C8 C4 C6 118.3(5) . .
C8 C4 C3 123.2(4) . .
C6 C4 C3 118.5(4) . .
Te1 O4 Mo3 105.38(13) . .
Te1 O4 Mo2 101.58(14) . .
Mo3 O4 Mo2 92.89(11) . .
C7 C5 C6 122.7(5) . .
N4 N5 N3 108.9(4) . .
Te1 O5 Mo2 103.95(14) . .
Te1 O5 Mo1 102.08(13) . .
Mo2 O5 Mo1 92.10(11) . .
C3 N6 C2 102.8(4) . .
C5 C6 C4 120.5(5) . .
Mo1 O6 Mo2 114.73(16) . .
C3 N7 N2 108.5(4) . .
C5 C7 N8 120.3(5) . .
C4 C8 N8 120.2(5) . .
C7 N8 C8 118.0(6) . .
Mo3 O11 Mo1 116.96(16) 2 .

loop_
_geom_bond_atom_site_label_1
_geom_bond_atom_site_label_2
_geom_bond_distance
_geom_bond_site_symmetry_2
Te1 O5 1.926(3) .
Te1 O5 1.926(3) 2
Te1 O4 1.927(3) 2
Te1 O4 1.927(3) .
Te1 O2 1.933(3) .
Te1 O2 1.933(3) 2
Co1 O1 2.058(3) .
Co1 N4 2.092(4) 2_645
Co1 O2W 2.093(4) .
Co1 O1W 2.099(4) .
Co1 N1 2.122(4) .
Co1 N2 2.178(4) .
O1 Mo3 1.730(3) .
C1 N1 1.333(6) .
C1 N3 1.342(6) .
C1 C2 1.448(6) .
N1 N4 1.344(5) .
Mo1 O7 1.704(4) .
Mo1 O12 1.712(3) .
Mo1 O6 1.917(3) .
Mo1 O11 1.970(3) .
Mo1 O2 2.272(3) 2
Mo1 O5 2.282(3) .
Co2 O4W 2.060(4) 2_644
Co2 O4W 2.060(4) .
Co2 O3W 2.082(5) 2_644
Co2 O3W 2.082(5) .
Co2 N3 2.174(4) .
Co2 N3 2.174(4) 2_644
N2 C2 1.328(6) .
N2 N7 1.353(5) .
C2 N6 1.345(6) .
Mo2 O9 1.691(4) .
Mo2 O8 1.720(4) .
Mo2 O3 1.936(3) .
Mo2 O6 1.963(3) .
Mo2 O5 2.257(3) .
Mo2 O4 2.322(3) .
O2 Mo1 2.272(3) 2
O2 Mo3 2.373(3) .
N3 N5 1.354(5) .
C3 N6 1.336(6) .
C3 N7 1.337(6) .
C3 C4 1.469(6) .
Mo3 O10 1.706(3) .
Mo3 O11 1.926(3) 2
Mo3 O3 1.934(3) .
Mo3 O4 2.172(3) .
N4 N5 1.313(5) .
N4 Co1 2.092(4) 2_645
C4 C8 1.378(7) .
C4 C6 1.386(7) .
C5 C7 1.317(8) .
C5 C6 1.325(7) .
C7 N8 1.393(9) .
C8 N8 1.394(8) .
O11 Mo3 1.926(3) 2
